data_4109129
loop_
_publ_author_name
'Brad C. Bailey'
'Alison R. Fout'
'Hongjun Fan'
'John Tomaszewski'
'John C. Huffman'
'J. Brannon Gary'
'Marc J. A. Johnson'
'Daniel J. Mindiola'

_publ_section_title
;
 Snapshots of an Alkylidyne for Nitride Triple-Bond Metathesis
;
_journal_name_full 'Journal of the American Chemical Society'
_journal_page_first 2234
_journal_page_last 2235
_journal_paper_doi 10.1021/ja0689684
_journal_volume 129
_journal_year 2007
_chemical_formula_sum 'C32 H58 Al2 N2 P2 Ti'
_chemical_formula_weight 634.60
_chemical_name_systematic
; 
 ? 
;
_space_group_IT_number 2
_symmetry_cell_setting triclinic
_symmetry_space_group_name_Hall '-P 1'
_symmetry_space_group_name_H-M 'P -1'
_atom_sites_solution_hydrogens geom
_atom_sites_solution_primary direct
_atom_sites_solution_secondary difmap
_audit_creation_method SHELXL-97
_cell_angle_alpha 81.664(2)
_cell_angle_beta 87.757(2)
_cell_angle_gamma 89.504(2)
_cell_formula_units_Z 4
_cell_length_a 11.0567(8)
_cell_length_b 18.3297(13)
_cell_length_c 18.4304(14)
_cell_measurement_reflns_used 1850
_cell_measurement_temperature 123(2)
_cell_measurement_theta_max 27.45
_cell_measurement_theta_min 2.25
_cell_volume 3692.9(5)
_computing_cell_refinement 'SAINT (Bruker, 1999)'
_computing_data_collection 'SMART (Bruker, 1999)'
_computing_data_reduction 'SAINT (Bruker, 1999), XTEL (local package)'
_computing_molecular_graphics 'Reciprocal Net (http://recipnet.org)'
_computing_structure_refinement 'SHELXL-97 (Sheldrick, 1997)'
_computing_structure_solution 'SHELXS-97 (Sheldrick, 1990)'
_diffrn_ambient_temperature 123(2)
_diffrn_detector 'CCD area detector'
_diffrn_detector_area_resol_mean 44.52
_diffrn_detector_type 'Bruker SMART 6000'
_diffrn_measured_fraction_theta_full 0.998
_diffrn_measured_fraction_theta_max 0.998
_diffrn_measurement_details '   0.30 degree frames measured for 45.16 seconds each'
_diffrn_measurement_device 'three-circle goniometer with fixed chi'
_diffrn_measurement_device_type 'Bruker Platform goniometer'
_diffrn_measurement_method '\w scans'
_diffrn_radiation_monochromator graphite
_diffrn_radiation_source 'fine-focus sealed tube'
_diffrn_radiation_type MoK\a
_diffrn_radiation_wavelength 0.71073
_diffrn_reflns_av_R_equivalents 0.0694
_diffrn_reflns_av_sigmaI/netI 0.0868
_diffrn_reflns_limit_h_max 14
_diffrn_reflns_limit_h_min -14
_diffrn_reflns_limit_k_max 23
_diffrn_reflns_limit_k_min -23
_diffrn_reflns_limit_l_max 23
_diffrn_reflns_limit_l_min -23
_diffrn_reflns_number 56112
_diffrn_reflns_theta_full 27.53
_diffrn_reflns_theta_max 27.53
_diffrn_reflns_theta_min 2.12
_diffrn_standards_decay_% 0.0
_exptl_absorpt_coefficient_mu 0.388
_exptl_absorpt_correction_type none
_exptl_crystal_colour orange
_exptl_crystal_density_diffrn 1.141
_exptl_crystal_description irreg
_exptl_crystal_F_000 1368
_exptl_crystal_size_max 0.22
_exptl_crystal_size_mid 0.20
_exptl_crystal_size_min 0.20
_refine_diff_density_max 0.496
_refine_diff_density_min -0.250
_refine_diff_density_rms 0.063
_refine_ls_extinction_method none
_refine_ls_goodness_of_fit_ref 0.920
_refine_ls_hydrogen_treatment mixed
_refine_ls_matrix_type full
_refine_ls_number_parameters 1167
_refine_ls_number_reflns 16985
_refine_ls_number_restraints 0
_refine_ls_restrained_S_all 0.920
_refine_ls_R_factor_all 0.0697
_refine_ls_R_factor_gt 0.0410
_refine_ls_shift/su_max 0.001
_refine_ls_shift/su_mean 0.000
_refine_ls_structure_factor_coef Fsqd
_refine_ls_weighting_details 'calc w=1/[\s^2^(Fo^2^)+(0.0346P)^2^+0.0000P] where P=(Fo^2^+2Fc^2^)/3'
_refine_ls_weighting_scheme calc
_refine_ls_wR_factor_gt 0.0891
_refine_ls_wR_factor_ref 0.0965
_reflns_number_gt 11292
_reflns_number_total 16985
_reflns_threshold_expression >2sigma(I)
_cod_data_source_file ja0689684si20061214_062408.cif
_cod_data_source_block 06108
_cod_original_sg_symbol_H-M 'P -1 '
_cod_database_code 4109129

loop_
_symmetry_equiv_pos_as_xyz
'x, y, z'
'-x, -y, -z'

loop_
_atom_site_label
_atom_site_type_symbol
_atom_site_fract_x
_atom_site_fract_y
_atom_site_fract_z
_atom_site_U_iso_or_equiv
_atom_site_adp_type
_atom_site_occupancy
_atom_site_symmetry_multiplicity
_atom_site_calc_flag
Ti1 Ti 0.33198(4) 0.32034(2) 0.47334(2) 0.01453(9) Uani 1 1 d
P2 P 0.17312(6) 0.31820(3) 0.58004(3) 0.01874(13) Uani 1 1 d
C3 C 0.0890(2) 0.24449(13) 0.54878(12) 0.0183(5) Uani 1 1 d
C4 C 0.0263(2) 0.18688(14) 0.59146(13) 0.0226(5) Uani 1 1 d
C5 C -0.0287(2) 0.13245(14) 0.56007(14) 0.0250(6) Uani 1 1 d
C6 C -0.0921(3) 0.0688(2) 0.6072(2) 0.0394(8) Uani 1 1 d
C7 C -0.0212(2) 0.13660(14) 0.48422(14) 0.0258(6) Uani 1 1 d
C8 C 0.0395(2) 0.19360(14) 0.44047(14) 0.0233(5) Uani 1 1 d
C9 C 0.0968(2) 0.24762(12) 0.47204(12) 0.0180(5) Uani 1 1 d
N10 N 0.16821(16) 0.30514(10) 0.43089(10) 0.0167(4) Uani 1 1 d
C11 C 0.1150(2) 0.35076(12) 0.37282(12) 0.0163(5) Uani 1 1 d
C12 C -0.0098(2) 0.35834(13) 0.36519(13) 0.0205(5) Uani 1 1 d
C13 C -0.0560(2) 0.40669(14) 0.30807(13) 0.0221(5) Uani 1 1 d
C14 C 0.0182(2) 0.44973(12) 0.25677(12) 0.0201(5) Uani 1 1 d
C15 C -0.0336(3) 0.50418(16) 0.19673(16) 0.0269(6) Uani 1 1 d
C16 C 0.1426(2) 0.44118(13) 0.26354(13) 0.0196(5) Uani 1 1 d
C17 C 0.1915(2) 0.39287(12) 0.32029(12) 0.0166(5) Uani 1 1 d
P18 P 0.35216(5) 0.37371(3) 0.33180(3) 0.01670(13) Uani 1 1 d
C19 C 0.1909(2) 0.29434(14) 0.67970(13) 0.0260(6) Uani 1 1 d
C20 C 0.2606(3) 0.22222(17) 0.69706(16) 0.0302(6) Uani 1 1 d
C21 C 0.2569(3) 0.35673(19) 0.70865(16) 0.0378(7) Uani 1 1 d
C22 C 0.0670(2) 0.39736(14) 0.56513(15) 0.0276(6) Uani 1 1 d
C23 C 0.1330(3) 0.47113(16) 0.5563(2) 0.0411(8) Uani 1 1 d
C24 C -0.0386(3) 0.3931(2) 0.62160(18) 0.0425(8) Uani 1 1 d
C25 C 0.4301(2) 0.46024(13) 0.29162(14) 0.0223(5) Uani 1 1 d
C26 C 0.3873(3) 0.52518(15) 0.32950(16) 0.0294(6) Uani 1 1 d
C27 C 0.5680(2) 0.45077(17) 0.29472(18) 0.0312(6) Uani 1 1 d
C28 C 0.3887(2) 0.30900(14) 0.26451(13) 0.0233(5) Uani 1 1 d
C29 C 0.2829(3) 0.25880(17) 0.25637(18) 0.0343(7) Uani 1 1 d
C30 C 0.5017(3) 0.26333(17) 0.28482(16) 0.0291(6) Uani 1 1 d
C31 C 0.4436(3) 0.40661(15) 0.50244(16) 0.0164(5) Uani 1 1 d
N32 N 0.41295(17) 0.23804(10) 0.49761(10) 0.0179(4) Uani 1 1 d
Al33 Al 0.40611(7) 0.13479(4) 0.50155(4) 0.02387(17) Uani 1 1 d
Al34 Al 0.57850(7) 0.23170(4) 0.52134(4) 0.02426(17) Uani 1 1 d
C35 C 0.6091(3) 0.2369(2) 0.62459(17) 0.0394(7) Uani 1 1 d
C36 C 0.6999(3) 0.2834(2) 0.45291(19) 0.0367(7) Uani 1 1 d
C37 C 0.5997(3) 0.11780(18) 0.5043(2) 0.0381(7) Uani 1 1 d
C38 C 0.3382(3) 0.07848(16) 0.59228(17) 0.0342(7) Uani 1 1 d
C39 C 0.3558(4) 0.09930(19) 0.41274(18) 0.0467(9) Uani 1 1 d
Ti40 Ti 0.79693(4) 0.17603(2) 0.02118(2) 0.01456(9) Uani 1 1 d
P41 P 0.67705(5) 0.20411(3) -0.09630(3) 0.01585(13) Uani 1 1 d
C42 C 0.5720(2) 0.26438(12) -0.05492(12) 0.0171(5) Uani 1 1 d
C43 C 0.5117(2) 0.32512(13) -0.09249(14) 0.0215(5) Uani 1 1 d
C44 C 0.4405(2) 0.37130(13) -0.05581(13) 0.0234(5) Uani 1 1 d
C45 C 0.3792(3) 0.43786(18) -0.0971(2) 0.0372(7) Uani 1 1 d
C46 C 0.4296(2) 0.35550(14) 0.02001(14) 0.0248(6) Uani 1 1 d
C47 C 0.4862(2) 0.29538(13) 0.05865(14) 0.0214(5) Uani 1 1 d
C48 C 0.5588(2) 0.24865(12) 0.02166(12) 0.0167(5) Uani 1 1 d
N49 N 0.62384(16) 0.18814(10) 0.05915(10) 0.0163(4) Uani 1 1 d
C50 C 0.5616(2) 0.13880(12) 0.11315(12) 0.0163(5) Uani 1 1 d
C51 C 0.4358(2) 0.13039(13) 0.11618(13) 0.0209(5) Uani 1 1 d
C52 C 0.3788(2) 0.07944(13) 0.16864(13) 0.0231(5) Uani 1 1 d
C53 C 0.4438(2) 0.03376(13) 0.22053(13) 0.0231(5) Uani 1 1 d
C54 C 0.3803(3) -0.02191(17) 0.27747(17) 0.0324(7) Uani 1 1 d
C55 C 0.5683(2) 0.04153(13) 0.21752(13) 0.0203(5) Uani 1 1 d
C56 C 0.6284(2) 0.09304(12) 0.16512(12) 0.0175(5) Uani 1 1 d
P57 P 0.79133(5) 0.10706(3) 0.15802(3) 0.01752(13) Uani 1 1 d
C58 C 0.7366(2) 0.25416(13) -0.18485(12) 0.0210(5) Uani 1 1 d
C59 C 0.7923(3) 0.32772(15) -0.17646(15) 0.0279(6) Uani 1 1 d
C60 C 0.8300(3) 0.20512(16) -0.21775(15) 0.0288(6) Uani 1 1 d
C61 C 0.5848(2) 0.12952(13) -0.12380(13) 0.0204(5) Uani 1 1 d
C62 C 0.5452(3) 0.07370(15) -0.05851(15) 0.0283(6) Uani 1 1 d
C63 C 0.4768(3) 0.15869(16) -0.16844(15) 0.0293(6) Uani 1 1 d
C64 C 0.8169(2) 0.16499(14) 0.23119(13) 0.0251(6) Uani 1 1 d
C65 C 0.7872(3) 0.12593(19) 0.30848(15) 0.0352(7) Uani 1 1 d
H65 H 0.824(2) -0.0037(12) 0.2343(13) 0.016(6) Uiso 1 1 d
C66 C 0.9416(3) 0.20066(18) 0.22501(17) 0.0322(6) Uani 1 1 d
C67 C 0.8565(2) 0.01445(14) 0.18753(14) 0.0260(6) Uani 1 1 d
C68 C 0.9936(3) 0.01646(19) 0.19039(19) 0.0360(7) Uani 1 1 d
C69 C 0.8173(3) -0.03938(15) 0.13753(17) 0.0310(6) Uani 1 1 d
C70 C 0.9092(3) 0.09295(16) -0.01996(17) 0.0161(5) Uani 1 1 d
N71 N 0.87740(17) 0.25943(11) 0.01420(10) 0.0198(4) Uani 1 1 d
Al72 Al 0.85517(7) 0.35383(4) 0.04198(4) 0.02488(17) Uani 1 1 d
Al73 Al 1.04592(7) 0.27344(4) 0.00054(4) 0.02595(18) Uani 1 1 d
C74 C 1.1496(3) 0.2043(2) 0.0607(2) 0.0460(9) Uani 1 1 d
C75 C 1.1091(3) 0.2938(2) -0.10110(18) 0.0384(7) Uani 1 1 d
C76 C 1.0479(3) 0.3735(2) 0.0499(3) 0.0498(10) Uani 1 1 d
C77 C 0.7781(3) 0.35672(17) 0.13956(16) 0.0315(6) Uani 1 1 d
C78 C 0.7922(3) 0.43175(16) -0.03160(17) 0.0351(7) Uani 1 1 d
H79 H 0.0207(19) 0.1827(12) 0.6433(12) 0.010(6) Uiso 1 1 d
H80 H -0.134(3) 0.0826(19) 0.642(2) 0.062(12) Uiso 1 1 d
H81 H -0.041(4) 0.043(2) 0.639(2) 0.094(15) Uiso 1 1 d
H82 H -0.134(3) 0.0392(17) 0.5804(16) 0.046(9) Uiso 1 1 d
H83 H -0.060(2) 0.1035(15) 0.4620(14) 0.031(8) Uiso 1 1 d
H84 H 0.049(2) 0.1958(12) 0.3885(13) 0.018(6) Uiso 1 1 d
H85 H -0.067(2) 0.3272(13) 0.4003(13) 0.026(7) Uiso 1 1 d
H86 H -0.139(2) 0.4124(13) 0.3044(13) 0.022(7) Uiso 1 1 d
H87 H -0.118(3) 0.5065(17) 0.1992(16) 0.054(10) Uiso 1 1 d
H88 H -0.016(3) 0.552(2) 0.2030(19) 0.075(12) Uiso 1 1 d
H89 H -0.014(3) 0.4957(17) 0.1485(19) 0.060(10) Uiso 1 1 d
H90 H 0.1992(19) 0.4719(11) 0.2271(11) 0.008(5) Uiso 1 1 d
H91 H 0.106(2) 0.2883(13) 0.7027(13) 0.026(7) Uiso 1 1 d
H92 H 0.226(2) 0.1813(15) 0.6804(14) 0.029(7) Uiso 1 1 d
H93 H 0.265(2) 0.2113(14) 0.7507(16) 0.036(8) Uiso 1 1 d
H94 H 0.337(3) 0.2254(16) 0.6740(16) 0.049(9) Uiso 1 1 d
H95 H 0.335(3) 0.3640(14) 0.6842(15) 0.032(8) Uiso 1 1 d
H96 H 0.275(2) 0.3406(15) 0.7603(16) 0.040(8) Uiso 1 1 d
H97 H 0.208(3) 0.3988(19) 0.7028(18) 0.060(11) Uiso 1 1 d
H98 H 0.034(2) 0.3914(13) 0.5207(14) 0.022(7) Uiso 1 1 d
H99 H 0.191(3) 0.4795(17) 0.5129(18) 0.053(10) Uiso 1 1 d
H100 H 0.075(3) 0.5100(17) 0.5460(16) 0.049(9) Uiso 1 1 d
H101 H 0.179(3) 0.4780(17) 0.5988(18) 0.056(10) Uiso 1 1 d
H102 H -0.098(3) 0.4299(18) 0.6083(17) 0.059(10) Uiso 1 1 d
H103 H -0.084(2) 0.3439(16) 0.6243(14) 0.032(8) Uiso 1 1 d
H104 H -0.003(3) 0.4023(17) 0.6701(18) 0.056(10) Uiso 1 1 d
H105 H 0.410(2) 0.4680(14) 0.2414(14) 0.028(7) Uiso 1 1 d
H106 H 0.411(2) 0.5215(15) 0.3809(16) 0.041(8) Uiso 1 1 d
H107 H 0.302(3) 0.5339(15) 0.3292(15) 0.038(8) Uiso 1 1 d
H108 H 0.423(2) 0.5705(15) 0.3064(14) 0.035(8) Uiso 1 1 d
H109 H 0.589(2) 0.4359(14) 0.3438(14) 0.024(7) Uiso 1 1 d
H110 H 0.593(2) 0.4132(15) 0.2639(15) 0.033(8) Uiso 1 1 d
H111 H 0.607(3) 0.4953(18) 0.2767(17) 0.054(10) Uiso 1 1 d
H112 H 0.408(2) 0.3441(13) 0.2168(13) 0.020(6) Uiso 1 1 d
H113 H 0.310(3) 0.2268(17) 0.2208(17) 0.052(9) Uiso 1 1 d
H114 H 0.256(2) 0.2298(14) 0.3051(15) 0.029(7) Uiso 1 1 d
H115 H 0.216(3) 0.2856(16) 0.2362(15) 0.044(9) Uiso 1 1 d
H116 H 0.566(3) 0.2934(18) 0.2836(17) 0.058(11) Uiso 1 1 d
H117 H 0.519(2) 0.2290(13) 0.2499(13) 0.021(6) Uiso 1 1 d
H118 H 0.490(2) 0.2321(14) 0.3336(15) 0.028(7) Uiso 1 1 d
H119 H 0.455(3) 0.3958(16) 0.5373(17) 0.032(10) Uiso 1 1 d
H120 H 0.502(3) 0.4118(14) 0.4778(15) 0.027(8) Uiso 1 1 d
H121 H 0.409(3) 0.4385(17) 0.4979(15) 0.029(9) Uiso 1 1 d
H122 H 0.573(3) 0.2036(17) 0.6574(17) 0.045(9) Uiso 1 1 d
H123 H 0.693(3) 0.2281(17) 0.6346(16) 0.056(10) Uiso 1 1 d
H124 H 0.578(3) 0.2779(19) 0.6404(18) 0.059(11) Uiso 1 1 d
H125 H 0.769(4) 0.262(2) 0.4630(19) 0.076(13) Uiso 1 1 d
H126 H 0.705(3) 0.3327(18) 0.4578(16) 0.051(10) Uiso 1 1 d
H127 H 0.687(2) 0.2807(14) 0.4018(16) 0.032(8) Uiso 1 1 d
H128 H 0.661(3) 0.1248(18) 0.5303(18) 0.058(11) Uiso 1 1 d
H129 H 0.571(3) 0.073(2) 0.5171(19) 0.068(12) Uiso 1 1 d
H130 H 0.630(3) 0.1170(18) 0.457(2) 0.061(11) Uiso 1 1 d
H131 H 0.378(3) 0.0886(16) 0.6382(17) 0.050(9) Uiso 1 1 d
H132 H 0.354(3) 0.0282(18) 0.5909(16) 0.050(9) Uiso 1 1 d
H133 H 0.262(3) 0.0861(18) 0.5943(18) 0.060(11) Uiso 1 1 d
H134 H 0.413(3) 0.1118(17) 0.3694(18) 0.054(10) Uiso 1 1 d
H135 H 0.278(4) 0.119(3) 0.401(2) 0.116(18) Uiso 1 1 d
H136 H 0.343(4) 0.052(2) 0.419(2) 0.089(14) Uiso 1 1 d
H137 H 0.518(2) 0.3329(13) -0.1420(13) 0.019(6) Uiso 1 1 d
H138 H 0.390(4) 0.441(2) -0.145(2) 0.092(15) Uiso 1 1 d
H140 H 0.301(4) 0.441(2) -0.087(2) 0.097(16) Uiso 1 1 d
H141 H 0.392(2) 0.3867(14) 0.0441(14) 0.027(7) Uiso 1 1 d
H142 H 0.4779(19) 0.2837(12) 0.1109(12) 0.012(6) Uiso 1 1 d
H143 H 0.392(2) 0.1573(13) 0.0816(13) 0.017(6) Uiso 1 1 d
H144 H 0.298(2) 0.0735(12) 0.1668(11) 0.010(6) Uiso 1 1 d
H145 H 0.309(5) -0.031(3) 0.268(3) 0.122(19) Uiso 1 1 d
H146 H 0.377(3) -0.011(2) 0.323(2) 0.078(13) Uiso 1 1 d
H147 H 0.414(3) -0.071(2) 0.273(2) 0.083(13) Uiso 1 1 d
H148 H 0.615(2) 0.0125(13) 0.2525(13) 0.017(6) Uiso 1 1 d
H149 H 0.666(2) 0.2601(12) -0.2174(12) 0.011(6) Uiso 1 1 d
H150 H 0.732(2) 0.3622(14) -0.1606(13) 0.028(7) Uiso 1 1 d
H151 H 0.857(2) 0.3247(13) -0.1425(13) 0.020(6) Uiso 1 1 d
H152 H 0.834(2) 0.3468(12) -0.2218(13) 0.015(6) Uiso 1 1 d
H153 H 0.792(2) 0.1574(16) -0.2234(14) 0.033(8) Uiso 1 1 d
H154 H 0.899(3) 0.1979(16) -0.1889(16) 0.049(9) Uiso 1 1 d
H155 H 0.857(2) 0.2293(14) -0.2649(15) 0.032(7) Uiso 1 1 d
H156 H 0.635(2) 0.1033(12) -0.1528(12) 0.013(6) Uiso 1 1 d
H157 H 0.610(2) 0.0571(14) -0.0293(14) 0.032(7) Uiso 1 1 d
H158 H 0.487(2) 0.0976(14) -0.0257(14) 0.028(7) Uiso 1 1 d
H159 H 0.507(2) 0.0337(15) -0.0754(14) 0.031(7) Uiso 1 1 d
H160 H 0.418(2) 0.1785(14) -0.1361(14) 0.027(7) Uiso 1 1 d
H161 H 0.435(2) 0.1166(15) -0.1888(14) 0.036(8) Uiso 1 1 d
H162 H 0.501(2) 0.1978(16) -0.2106(15) 0.042(8) Uiso 1 1 d
H163 H 0.752(2) 0.2062(13) 0.2202(13) 0.025(7) Uiso 1 1 d
H164 H 0.700(2) 0.1067(13) 0.3141(13) 0.026(7) Uiso 1 1 d
H165 H 0.844(3) 0.0892(17) 0.3211(15) 0.041(9) Uiso 1 1 d
H166 H 0.794(3) 0.1588(17) 0.3424(16) 0.046(9) Uiso 1 1 d
H167 H 0.962(2) 0.2222(13) 0.1757(14) 0.022(7) Uiso 1 1 d
H168 H 0.939(2) 0.2399(16) 0.2577(15) 0.043(8) Uiso 1 1 d
H169 H 0.997(2) 0.1669(15) 0.2394(14) 0.029(8) Uiso 1 1 d
H171 H 1.024(2) -0.0285(16) 0.2023(14) 0.031(8) Uiso 1 1 d
H172 H 1.023(2) 0.0439(15) 0.2266(15) 0.033(8) Uiso 1 1 d
H173 H 1.033(3) 0.0371(17) 0.1447(18) 0.049(9) Uiso 1 1 d
H174 H 0.732(3) -0.0413(14) 0.1310(14) 0.036(8) Uiso 1 1 d
H175 H 0.854(2) -0.0265(14) 0.0871(15) 0.035(8) Uiso 1 1 d
H176 H 0.839(2) -0.0854(16) 0.1596(14) 0.033(8) Uiso 1 1 d
H177 H 0.955(3) 0.0834(16) 0.0033(16) 0.029(9) Uiso 1 1 d
H178 H 0.870(2) 0.0632(15) -0.0259(13) 0.016(8) Uiso 1 1 d
H179 H 0.934(3) 0.1090(15) -0.0520(16) 0.026(9) Uiso 1 1 d
H180 H 1.115(4) 0.174(3) 0.103(3) 0.115(17) Uiso 1 1 d
H181 H 1.206(4) 0.229(2) 0.084(2) 0.105(16) Uiso 1 1 d
H182 H 1.188(4) 0.176(2) 0.033(2) 0.086(14) Uiso 1 1 d
H183 H 1.071(3) 0.336(2) -0.1301(19) 0.072(11) Uiso 1 1 d
H184 H 1.102(3) 0.2480(18) -0.1243(17) 0.053(10) Uiso 1 1 d
H185 H 1.191(3) 0.2930(17) -0.1016(16) 0.054(10) Uiso 1 1 d
H186 H 1.102(4) 0.386(2) 0.023(2) 0.090(16) Uiso 1 1 d
H187 H 1.061(3) 0.362(2) 0.105(2) 0.083(14) Uiso 1 1 d
H188 H 1.030(3) 0.420(2) 0.044(2) 0.076(14) Uiso 1 1 d
H189 H 0.752(3) 0.4029(18) 0.1443(16) 0.046(9) Uiso 1 1 d
H190 H 0.703(3) 0.3261(17) 0.1478(16) 0.053(9) Uiso 1 1 d
H191 H 0.832(3) 0.3409(16) 0.1811(17) 0.048(9) Uiso 1 1 d
H192 H 0.704(3) 0.4232(17) -0.0346(17) 0.056(10) Uiso 1 1 d
H193 H 0.799(3) 0.4782(17) -0.0117(15) 0.047(9) Uiso 1 1 d
H194 H 0.824(3) 0.4346(16) -0.0818(17) 0.047(9) Uiso 1 1 d
H195 H 0.400(4) 0.479(2) -0.081(2) 0.095(16) Uiso 1 1 d

loop_
_atom_site_aniso_label
_atom_site_aniso_U_11
_atom_site_aniso_U_22
_atom_site_aniso_U_33
_atom_site_aniso_U_23
_atom_site_aniso_U_13
_atom_site_aniso_U_12
Ti1 0.0160(2) 0.0130(2) 0.0145(2) -0.00164(16) -0.00017(16) -0.00028(16)
P2 0.0214(3) 0.0184(3) 0.0163(3) -0.0031(2) 0.0019(2) 0.0024(2)
C3 0.0149(12) 0.0207(12) 0.0189(12) -0.0019(10) 0.0001(9) 0.0021(9)
C4 0.0213(13) 0.0278(14) 0.0164(13) 0.0041(10) 0.0002(10) 0.0033(10)
C5 0.0190(13) 0.0252(14) 0.0282(14) 0.0054(11) -0.0029(10) -0.0020(10)
C6 0.0396(19) 0.0392(19) 0.0352(18) 0.0098(15) -0.0017(16) -0.0172(15)
C7 0.0228(14) 0.0235(14) 0.0308(15) -0.0011(11) -0.0063(11) -0.0072(11)
C8 0.0228(13) 0.0262(14) 0.0204(13) -0.0008(11) -0.0033(10) -0.0030(10)
C9 0.0133(11) 0.0183(12) 0.0209(12) 0.0016(10) -0.0007(9) 0.0015(9)
N10 0.0154(10) 0.0184(10) 0.0156(10) -0.0004(8) -0.0001(7) -0.0017(8)
C11 0.0209(12) 0.0132(11) 0.0154(11) -0.0032(9) -0.0015(9) -0.0008(9)
C12 0.0191(13) 0.0219(13) 0.0200(13) -0.0011(10) 0.0003(10) -0.0018(10)
C13 0.0192(13) 0.0257(14) 0.0225(13) -0.0063(10) -0.0038(10) 0.0022(10)
C14 0.0267(13) 0.0162(12) 0.0179(12) -0.0039(9) -0.0042(10) 0.0039(10)
C15 0.0323(17) 0.0221(15) 0.0254(15) 0.0009(11) -0.0077(12) 0.0055(12)
C16 0.0237(13) 0.0170(12) 0.0179(12) -0.0025(10) 0.0007(10) -0.0007(10)
C17 0.0186(12) 0.0155(12) 0.0164(11) -0.0042(9) -0.0008(9) -0.0008(9)
P18 0.0169(3) 0.0169(3) 0.0157(3) -0.0008(2) 0.0009(2) -0.0006(2)
C19 0.0308(15) 0.0313(15) 0.0155(12) -0.0022(11) 0.0012(11) 0.0001(11)
C20 0.0304(16) 0.0348(17) 0.0245(15) 0.0003(12) -0.0050(12) 0.0014(13)
C21 0.049(2) 0.044(2) 0.0219(16) -0.0101(14) -0.0015(14) -0.0093(16)
C22 0.0319(15) 0.0245(14) 0.0255(14) -0.0022(11) 0.0027(11) 0.0087(11)
C23 0.049(2) 0.0221(16) 0.052(2) -0.0068(14) -0.0039(17) 0.0108(14)
C24 0.0363(18) 0.050(2) 0.0393(19) -0.0056(16) 0.0084(14) 0.0208(16)
C25 0.0228(13) 0.0225(13) 0.0200(13) 0.0027(10) 0.0005(10) -0.0045(10)
C26 0.0356(17) 0.0177(14) 0.0342(17) -0.0008(12) -0.0019(13) -0.0054(12)
C27 0.0224(15) 0.0332(17) 0.0362(17) 0.0010(14) 0.0024(12) -0.0074(12)
C28 0.0291(14) 0.0233(13) 0.0177(13) -0.0045(10) 0.0019(10) 0.0050(11)
C29 0.0362(17) 0.0302(16) 0.0411(18) -0.0197(14) -0.0054(14) 0.0060(13)
C30 0.0280(16) 0.0301(16) 0.0295(16) -0.0065(13) 0.0029(12) 0.0064(12)
C31 0.0247(15) 0.0111(13) 0.0120(14) 0.0021(10) 0.0006(11) -0.0033(11)
N32 0.0203(10) 0.0169(10) 0.0161(10) -0.0011(8) -0.0002(8) 0.0008(8)
Al33 0.0324(4) 0.0150(4) 0.0235(4) -0.0012(3) 0.0000(3) 0.0033(3)
Al34 0.0183(4) 0.0283(4) 0.0246(4) 0.0015(3) -0.0009(3) 0.0020(3)
C35 0.0333(18) 0.052(2) 0.0312(17) 0.0008(16) -0.0089(14) 0.0015(16)
C36 0.0241(16) 0.042(2) 0.0409(19) 0.0046(15) 0.0036(13) -0.0004(14)
C37 0.0356(19) 0.0280(17) 0.048(2) 0.0026(15) 0.0065(16) 0.0136(14)
C38 0.044(2) 0.0197(15) 0.0375(18) 0.0005(13) 0.0025(14) 0.0023(13)
C39 0.085(3) 0.0227(17) 0.0338(18) -0.0066(14) -0.0065(18) -0.0030(17)
Ti40 0.0135(2) 0.0150(2) 0.0149(2) -0.00140(16) -0.00014(15) 0.00165(16)
P41 0.0171(3) 0.0157(3) 0.0145(3) -0.0014(2) -0.0006(2) 0.0010(2)
C42 0.0161(12) 0.0145(11) 0.0209(12) -0.0027(9) -0.0023(9) -0.0007(9)
C43 0.0245(13) 0.0215(13) 0.0171(13) 0.0021(10) -0.0021(10) 0.0017(10)
C44 0.0209(13) 0.0190(13) 0.0288(14) 0.0016(10) -0.0020(10) 0.0045(10)
C45 0.044(2) 0.0283(17) 0.0365(19) 0.0037(14) -0.0027(15) 0.0178(14)
C46 0.0219(14) 0.0211(13) 0.0318(15) -0.0067(11) 0.0015(11) 0.0077(10)
C47 0.0211(13) 0.0238(13) 0.0191(13) -0.0033(10) 0.0007(10) 0.0026(10)
C48 0.0139(11) 0.0159(12) 0.0199(12) -0.0011(9) -0.0022(9) 0.0001(9)
N49 0.0164(10) 0.0173(10) 0.0148(10) -0.0012(8) -0.0019(7) 0.0033(8)
C50 0.0179(12) 0.0160(12) 0.0156(11) -0.0054(9) 0.0018(9) -0.0008(9)
C51 0.0179(13) 0.0218(13) 0.0229(13) -0.0034(10) -0.0008(10) 0.0017(10)
C52 0.0186(13) 0.0239(14) 0.0275(14) -0.0075(11) 0.0046(10) -0.0032(10)
C53 0.0305(14) 0.0187(13) 0.0207(13) -0.0064(10) 0.0074(10) -0.0050(10)
C54 0.0409(19) 0.0275(16) 0.0288(16) -0.0058(13) 0.0110(13) -0.0121(13)
C55 0.0279(14) 0.0177(12) 0.0152(12) -0.0028(10) 0.0010(10) 0.0005(10)
C56 0.0185(12) 0.0198(12) 0.0149(11) -0.0052(9) 0.0010(9) 0.0016(9)
P57 0.0179(3) 0.0185(3) 0.0155(3) -0.0001(2) -0.0020(2) 0.0022(2)
C58 0.0216(13) 0.0243(13) 0.0154(12) 0.0022(10) 0.0010(10) -0.0003(10)
C59 0.0317(16) 0.0267(15) 0.0237(14) 0.0009(12) 0.0034(12) -0.0034(12)
C60 0.0293(16) 0.0341(16) 0.0224(15) -0.0047(12) 0.0086(12) -0.0014(13)
C61 0.0235(13) 0.0216(13) 0.0172(12) -0.0064(10) -0.0003(10) -0.0022(10)
C62 0.0381(17) 0.0230(14) 0.0238(14) -0.0022(11) -0.0043(12) -0.0065(12)
C63 0.0302(16) 0.0312(16) 0.0260(15) -0.0002(13) -0.0085(12) -0.0069(12)
C64 0.0278(14) 0.0283(14) 0.0197(13) -0.0044(11) -0.0046(10) 0.0003(11)
C65 0.045(2) 0.0415(19) 0.0191(14) -0.0052(13) -0.0009(13) -0.0075(15)
C66 0.0296(16) 0.0367(17) 0.0312(17) -0.0060(14) -0.0094(13) -0.0025(13)
C67 0.0307(15) 0.0239(14) 0.0207(14) 0.0050(11) 0.0010(11) 0.0084(11)
C68 0.0321(17) 0.0349(18) 0.0395(19) 0.0003(15) -0.0073(14) 0.0157(14)
C69 0.0329(17) 0.0203(15) 0.0378(17) -0.0001(12) 0.0050(13) 0.0052(12)
C70 0.0185(14) 0.0146(14) 0.0140(14) 0.0012(11) 0.0018(12) 0.0057(11)
N71 0.0159(10) 0.0217(11) 0.0219(11) -0.0027(8) -0.0013(8) 0.0004(8)
Al72 0.0232(4) 0.0207(4) 0.0316(4) -0.0078(3) 0.0029(3) -0.0032(3)
Al73 0.0162(4) 0.0280(4) 0.0335(4) -0.0048(3) 0.0012(3) -0.0015(3)
C74 0.0253(17) 0.063(2) 0.049(2) -0.0041(19) -0.0104(15) 0.0134(16)
C75 0.0244(17) 0.0427(19) 0.0441(19) 0.0041(16) 0.0086(13) 0.0005(14)
C76 0.0285(18) 0.047(2) 0.080(3) -0.032(2) 0.0082(18) -0.0146(16)
C77 0.0380(18) 0.0289(16) 0.0292(16) -0.0101(13) -0.0008(13) 0.0046(13)
C78 0.049(2) 0.0210(15) 0.0352(18) -0.0062(13) 0.0081(14) -0.0020(13)

loop_
_atom_type_symbol
_atom_type_description
_atom_type_scat_dispersion_real
_atom_type_scat_dispersion_imag
_atom_type_scat_source
C C 0.0033 0.0016 'International Tables Vol C Tables 4.2.6.8 and 6.1.1.4'
H H 0.0000 0.0000 'International Tables Vol C Tables 4.2.6.8 and 6.1.1.4'
N N 0.0061 0.0033 'International Tables Vol C Tables 4.2.6.8 and 6.1.1.4'
Al Al 0.0645 0.0514 'International Tables Vol C Tables 4.2.6.8 and 6.1.1.4'
P P 0.1023 0.0942 'International Tables Vol C Tables 4.2.6.8 and 6.1.1.4'
Ti Ti 0.2776 0.4457 'International Tables Vol C Tables 4.2.6.8 and 6.1.1.4'

loop_
_geom_angle_atom_site_label_1
_geom_angle_atom_site_label_2
_geom_angle_atom_site_label_3
_geom_angle
N32 Ti1 N10 113.62(8)
N32 Ti1 C31 105.61(11)
N10 Ti1 C31 140.74(10)
N32 Ti1 P2 102.80(6)
N10 Ti1 P2 73.46(5)
C31 Ti1 P2 97.16(8)
N32 Ti1 P18 113.95(6)
N10 Ti1 P18 73.65(5)
C31 Ti1 P18 92.07(8)
P2 Ti1 P18 137.99(2)
C3 P2 C19 108.12(11)
C3 P2 C22 102.65(12)
C19 P2 C22 107.81(12)
C3 P2 Ti1 91.97(7)
C19 P2 Ti1 129.79(9)
C22 P2 Ti1 111.91(8)
C4 C3 C9 119.7(2)
C4 C3 P2 127.84(18)
C9 C3 P2 112.43(17)
C5 C4 C3 121.4(2)
C5 C4 H79 116.9(13)
C3 C4 H79 121.7(13)
C4 C5 C7 118.3(2)
C4 C5 C6 120.8(3)
C7 C5 C6 120.8(3)
C5 C6 H80 112(2)
C5 C6 H81 111(3)
H80 C6 H81 92(3)
C5 C6 H82 113.2(19)
H80 C6 H82 114(3)
H81 C6 H82 113(3)
C8 C7 C5 121.5(2)
C8 C7 H83 118.2(17)
C5 C7 H83 120.3(17)
C7 C8 C9 120.3(2)
C7 C8 H84 122.4(14)
C9 C8 H84 117.1(14)
C8 C9 C3 118.8(2)
C8 C9 N10 123.5(2)
C3 C9 N10 117.7(2)
C11 N10 C9 118.49(18)
C11 N10 Ti1 126.46(14)
C9 N10 Ti1 114.48(14)
C12 C11 N10 123.8(2)
C12 C11 C17 117.9(2)
N10 C11 C17 118.3(2)
C13 C12 C11 120.7(2)
C13 C12 H85 119.2(14)
C11 C12 H85 120.1(14)
C12 C13 C14 122.1(2)
C12 C13 H86 119.9(15)
C14 C13 H86 117.9(15)
C13 C14 C16 117.3(2)
C13 C14 C15 121.5(2)
C16 C14 C15 121.3(2)
C14 C15 H87 113.3(19)
C14 C15 H88 111(2)
H87 C15 H88 100(3)
C14 C15 H89 116(2)
H87 C15 H89 105(3)
H88 C15 H89 111(3)
C14 C16 C17 121.8(2)
C14 C16 H90 119.2(12)
C17 C16 H90 118.9(12)
C16 C17 C11 120.2(2)
C16 C17 P18 125.55(18)
C11 C17 P18 114.14(16)
C17 P18 C25 105.10(11)
C17 P18 C28 103.52(11)
C25 P18 C28 103.85(11)
C17 P18 Ti1 95.98(7)
C25 P18 Ti1 125.94(8)
C28 P18 Ti1 118.82(8)
C20 C19 C21 110.1(2)
C20 C19 P2 110.80(18)
C21 C19 P2 109.64(19)
C20 C19 H91 109.5(14)
C21 C19 H91 110.4(14)
P2 C19 H91 106.4(14)
C19 C20 H92 115.1(16)
C19 C20 H93 107.5(16)
H92 C20 H93 108(2)
C19 C20 H94 111.2(19)
H92 C20 H94 103(2)
H93 C20 H94 112(2)
C19 C21 H95 109.5(16)
C19 C21 H96 108.7(16)
H95 C21 H96 104(2)
C19 C21 H97 109(2)
H95 C21 H97 113(3)
H96 C21 H97 112(3)
C23 C22 C24 112.6(3)
C23 C22 P2 112.0(2)
C24 C22 P2 113.8(2)
C23 C22 H98 109.1(15)
C24 C22 H98 106.3(15)
P2 C22 H98 102.3(15)
C22 C23 H99 114.2(18)
C22 C23 H100 108.7(18)
H99 C23 H100 103(2)
C22 C23 H101 113.5(19)
H99 C23 H101 106(3)
H100 C23 H101 111(3)
C22 C24 H102 112(2)
C22 C24 H103 110.8(15)
H102 C24 H103 105(2)
C22 C24 H104 106.8(18)
H102 C24 H104 108(3)
H103 C24 H104 115(2)
C26 C25 C27 111.0(2)
C26 C25 P18 111.45(18)
C27 C25 P18 110.67(18)
C26 C25 H105 110.6(15)
C27 C25 H105 107.7(15)
P18 C25 H105 105.3(15)
C25 C26 H106 113.7(16)
C25 C26 H107 114.8(17)
H106 C26 H107 107(2)
C25 C26 H108 111.5(16)
H106 C26 H108 104(2)
H107 C26 H108 105(2)
C25 C27 H109 109.2(15)
C25 C27 H110 108.0(16)
H109 C27 H110 111(2)
C25 C27 H111 110.6(19)
H109 C27 H111 109(2)
H110 C27 H111 109(2)
C29 C28 C30 110.3(2)
C29 C28 P18 111.91(18)
C30 C28 P18 111.61(18)
C29 C28 H112 111.6(13)
C30 C28 H112 108.4(13)
P18 C28 H112 102.8(13)
C28 C29 H113 106.1(18)
C28 C29 H114 111.5(14)
H113 C29 H114 112(2)
C28 C29 H115 111.8(18)
H113 C29 H115 107(2)
H114 C29 H115 108(2)
C28 C30 H116 110(2)
C28 C30 H117 110.8(14)
H116 C30 H117 108(2)
C28 C30 H118 111.3(14)
H116 C30 H118 112(2)
H117 C30 H118 106(2)
Ti1 C31 H119 104(3)
Ti1 C31 H120 111(2)
H119 C31 H120 113(3)
Ti1 C31 H121 107(2)
H119 C31 H121 112(3)
H120 C31 H121 110(3)
Ti1 N32 Al33 143.63(11)
Ti1 N32 Al34 125.34(11)
Al33 N32 Al34 90.55(9)
N32 Al33 C39 115.98(12)
N32 Al33 C38 116.83(11)
C39 Al33 C38 113.77(16)
N32 Al33 C37 95.42(11)
C39 Al33 C37 105.84(17)
C38 Al33 C37 105.94(15)
N32 Al33 Al34 44.90(6)
C39 Al33 Al34 130.74(13)
C38 Al33 Al34 114.62(11)
C37 Al33 Al34 51.66(10)
N32 Al34 C36 119.40(12)
N32 Al34 C35 114.75(12)
C36 Al34 C35 113.37(16)
N32 Al34 C37 94.97(12)
C36 Al34 C37 103.32(15)
C35 Al34 C37 107.70(16)
N32 Al34 Al33 44.55(6)
C36 Al34 Al33 131.22(12)
C35 Al34 Al33 114.17(12)
C37 Al34 Al33 51.56(10)
Al34 C35 H122 117(2)
Al34 C35 H123 111.1(18)
H122 C35 H123 102(3)
Al34 C35 H124 113(2)
H122 C35 H124 99(3)
H123 C35 H124 114(3)
Al34 C36 H125 107(2)
Al34 C36 H126 111.9(19)
H125 C36 H126 109(3)
Al34 C36 H127 114.5(16)
H125 C36 H127 107(3)
H126 C36 H127 107(2)
Al33 C37 Al34 76.78(10)
Al33 C37 H128 141(2)
Al34 C37 H128 77(2)
Al33 C37 H129 77(2)
Al34 C37 H129 144(2)
H128 C37 H129 110(3)
Al33 C37 H130 109(2)
Al34 C37 H130 108(2)
H128 C37 H130 106(3)
H129 C37 H130 103(3)
Al33 C38 H131 114.2(17)
Al33 C38 H132 108.2(18)
H131 C38 H132 104(2)
Al33 C38 H133 108(2)
H131 C38 H133 112(3)
H132 C38 H133 110(3)
Al33 C39 H134 114.3(18)
Al33 C39 H135 109(3)
H134 C39 H135 109(3)
Al33 C39 H136 113(3)
H134 C39 H136 108(3)
H135 C39 H136 103(4)
N71 Ti40 N49 111.15(8)
N71 Ti40 C70 109.89(11)
N49 Ti40 C70 138.81(10)
N71 Ti40 P41 98.72(6)
N49 Ti40 P41 76.34(5)
C70 Ti40 P41 94.22(9)
N71 Ti40 P57 110.72(6)
N49 Ti40 P57 75.10(5)
C70 Ti40 P57 93.71(8)
P41 Ti40 P57 144.67(3)
C42 P41 C58 108.45(11)
C42 P41 C61 106.33(11)
C58 P41 C61 103.60(11)
C42 P41 Ti40 92.55(7)
C58 P41 Ti40 125.21(8)
C61 P41 Ti40 118.37(8)
C48 C42 C43 119.9(2)
C48 C42 P41 114.46(16)
C43 C42 P41 125.59(18)
C44 C43 C42 121.6(2)
C44 C43 H137 119.8(15)
C42 C43 H137 118.6(15)
C43 C44 C46 117.8(2)
C43 C44 C45 120.9(2)
C46 C44 C45 121.3(2)
C44 C45 H138 113(3)
C44 C45 H140 114(3)
H138 C45 H140 108(4)
C44 C45 H195 112(3)
H138 C45 H195 112(4)
H140 C45 H195 97(3)
C47 C46 C44 122.1(2)
C47 C46 H141 119.0(17)
C44 C46 H141 118.7(17)
C46 C47 C48 120.3(2)
C46 C47 H142 122.4(13)
C48 C47 H142 117.3(13)
C47 C48 C42 118.4(2)
C47 C48 N49 122.5(2)
C42 C48 N49 119.08(19)
C50 N49 C48 118.49(18)
C50 N49 Ti40 125.83(14)
C48 N49 Ti40 115.39(14)
C51 C50 N49 123.3(2)
C51 C50 C56 117.7(2)
N49 C50 C56 119.0(2)
C52 C51 C50 121.3(2)
C52 C51 H143 120.1(15)
C50 C51 H143 118.6(15)
C51 C52 C53 121.6(2)
C51 C52 H144 118.5(14)
C53 C52 H144 119.7(14)
C55 C53 C52 117.3(2)
C55 C53 C54 121.6(2)
C52 C53 C54 121.1(2)
C53 C54 H145 115(3)
C53 C54 H146 115(2)
H145 C54 H146 106(4)
C53 C54 H147 108(2)
H145 C54 H147 97(4)
H146 C54 H147 115(3)
C53 C55 C56 122.3(2)
C53 C55 H148 119.9(14)
C56 C55 H148 117.8(14)
C55 C56 C50 119.7(2)
C55 C56 P57 124.92(18)
C50 C56 P57 115.34(17)
C56 P57 C67 104.66(11)
C56 P57 C64 102.73(11)
C67 P57 C64 107.96(12)
C56 P57 Ti40 95.84(7)
C67 P57 Ti40 124.95(9)
C64 P57 Ti40 116.47(8)
C59 C58 C60 110.5(2)
C59 C58 P41 112.34(17)
C60 C58 P41 108.52(17)
C59 C58 H149 112.0(12)
C60 C58 H149 107.9(12)
P41 C58 H149 105.4(12)
C58 C59 H150 111.8(15)
C58 C59 H151 114.7(14)
H150 C59 H151 107(2)
C58 C59 H152 108.5(13)
H150 C59 H152 113(2)
H151 C59 H152 101.2(19)
C58 C60 H153 109.3(15)
C58 C60 H154 111.3(18)
H153 C60 H154 112(2)
C58 C60 H155 108.6(16)
H153 C60 H155 109(2)
H154 C60 H155 107(2)
C62 C61 C63 111.1(2)
C62 C61 P41 111.89(17)
C63 C61 P41 112.77(18)
C62 C61 H156 105.0(14)
C63 C61 H156 108.2(14)
P41 C61 H156 107.4(14)
C61 C62 H157 112.0(16)
C61 C62 H158 109.6(14)
H157 C62 H158 106(2)
C61 C62 H159 109.2(15)
H157 C62 H159 111(2)
H158 C62 H159 109(2)
C61 C63 H160 108.8(15)
C61 C63 H161 110.5(15)
H160 C63 H161 107(2)
C61 C63 H162 112.1(16)
H160 C63 H162 110(2)
H161 C63 H162 109(2)
C65 C64 C66 112.0(2)
C65 C64 P57 113.67(19)
C66 C64 P57 113.37(19)
C65 C64 H163 106.6(13)
C66 C64 H163 108.5(13)
P57 C64 H163 101.9(13)
C64 C65 H164 112.0(14)
C64 C65 H165 109.7(18)
H164 C65 H165 113(2)
C64 C65 H166 110.0(18)
H164 C65 H166 107(2)
H165 C65 H166 106(2)
C64 C66 H167 111.6(15)
C64 C66 H168 107.3(16)
H167 C66 H168 110(2)
C64 C66 H169 109.7(17)
H167 C66 H169 108(2)
H168 C66 H169 110(2)
C68 C67 C69 110.9(2)
C68 C67 P57 112.1(2)
C69 C67 P57 110.22(18)
C68 C67 H65 109.1(14)
C69 C67 H65 105.7(14)
P57 C67 H65 108.7(14)
C67 C68 H171 111.4(18)
C67 C68 H172 114.4(16)
H171 C68 H172 104(2)
C67 C68 H173 113.3(18)
H171 C68 H173 107(2)
H172 C68 H173 106(2)
C67 C69 H174 115.2(16)
C67 C69 H175 111.0(15)
H174 C69 H175 105(2)
C67 C69 H176 106.4(17)
H174 C69 H176 106(2)
H175 C69 H176 113(2)
Ti40 C70 H177 110(2)
Ti40 C70 H178 108(2)
H177 C70 H178 116(3)
Ti40 C70 H179 106(2)
H177 C70 H179 108(3)
H178 C70 H179 110(3)
Ti40 N71 Al73 127.70(11)
Ti40 N71 Al72 138.06(11)
Al73 N71 Al72 91.93(9)
N71 Al72 C78 117.31(11)
N71 Al72 C77 116.06(11)
C78 Al72 C77 111.61(13)
N71 Al72 C76 94.35(12)
C78 Al72 C76 107.68(17)
C77 Al72 C76 107.58(16)
N71 Al72 Al73 44.03(6)
C78 Al72 Al73 117.53(10)
C77 Al72 Al73 130.34(10)
C76 Al72 Al73 51.11(10)
N71 Al73 C74 116.98(14)
N71 Al73 C75 116.54(12)
C74 Al73 C75 111.52(16)
N71 Al73 C76 94.86(12)
C74 Al73 C76 105.12(18)
C75 Al73 C76 109.57(17)
N71 Al73 Al72 44.04(6)
C74 Al73 Al72 129.39(13)
C75 Al73 Al72 118.52(11)
C76 Al73 Al72 51.61(10)
Al73 C74 H180 119(3)
Al73 C74 H181 111(3)
H180 C74 H181 99(3)
Al73 C74 H182 109(3)
H180 C74 H182 109(4)
H181 C74 H182 109(4)
Al73 C75 H183 114(2)
Al73 C75 H184 108.6(17)
H183 C75 H184 112(3)
Al73 C75 H185 109.2(19)
H183 C75 H185 117(3)
H184 C75 H185 95(2)
Al73 C76 Al72 77.28(11)
Al73 C76 H186 87(3)
Al72 C76 H186 137(3)
Al73 C76 H187 111(2)
Al72 C76 H187 104(2)
H186 C76 H187 120(4)
Al73 C76 H188 145(3)
Al72 C76 H188 87(3)
H186 C76 H188 83(4)
H187 C76 H188 102(3)
Al72 C77 H189 111.0(19)
Al72 C77 H190 112.2(17)
H189 C77 H190 104(3)
Al72 C77 H191 114.0(17)
H189 C77 H191 107(2)
H190 C77 H191 108(2)
Al72 C78 H192 107.6(18)
Al72 C78 H193 106.9(17)
H192 C78 H193 105(2)
Al72 C78 H194 117.9(17)
H192 C78 H194 105(2)
H193 C78 H194 113(2)

loop_
_geom_bond_atom_site_label_1
_geom_bond_atom_site_label_2
_geom_bond_distance
Ti1 N32 1.7578(19)
Ti1 N10 2.0376(18)
Ti1 C31 2.154(3)
Ti1 P2 2.5811(7)
Ti1 P18 2.6514(7)
P2 C3 1.820(2)
P2 C19 1.843(2)
P2 C22 1.854(3)
C3 C4 1.394(3)
C3 C9 1.407(3)
C4 C5 1.380(4)
C4 H79 0.95(2)
C5 C7 1.388(4)
C5 C6 1.511(4)
C6 H80 0.85(4)
C6 H81 0.91(4)
C6 H82 0.93(3)
C7 C8 1.385(3)
C7 H83 0.90(3)
C8 C9 1.388(3)
C8 H84 0.96(2)
C9 N10 1.430(3)
N10 C11 1.404(3)
C11 C12 1.396(3)
C11 C17 1.407(3)
C12 C13 1.385(3)
C12 H85 1.01(2)
C13 C14 1.387(3)
C13 H86 0.93(2)
C14 C16 1.392(3)
C14 C15 1.506(3)
C15 H87 0.94(3)
C15 H88 0.93(4)
C15 H89 0.94(3)
C16 C17 1.392(3)
C16 H90 1.01(2)
C17 P18 1.822(2)
P18 C25 1.855(2)
P18 C28 1.867(2)
C19 C20 1.524(4)
C19 C21 1.532(4)
C19 H91 1.01(2)
C20 H92 0.94(3)
C20 H93 0.98(3)
C20 H94 0.93(3)
C21 H95 0.96(3)
C21 H96 0.98(3)
C21 H97 0.93(3)
C22 C23 1.527(4)
C22 C24 1.528(4)
C22 H98 0.93(2)
C23 H99 1.00(3)
C23 H100 0.96(3)
C23 H101 0.98(3)
C24 H102 0.95(3)
C24 H103 1.03(3)
C24 H104 1.02(3)
C25 C26 1.527(4)
C25 C27 1.536(4)
C25 H105 0.95(3)
C26 H106 0.98(3)
C26 H107 0.96(3)
C26 H108 0.96(3)
C27 H109 0.94(3)
C27 H110 0.98(3)
C27 H111 0.94(3)
C28 C29 1.520(4)
C28 C30 1.526(3)
C28 H112 1.03(2)
C29 H113 0.98(3)
C29 H114 1.01(3)
C29 H115 0.94(3)
C30 H116 0.90(3)
C30 H117 0.98(2)
C30 H118 1.00(3)
C31 H119 0.66(3)
C31 H120 0.78(3)
C31 H121 0.69(3)
N32 Al33 1.885(2)
N32 Al34 1.897(2)
Al33 C39 1.949(3)
Al33 C38 1.960(3)
Al33 C37 2.162(3)
Al33 Al34 2.6873(11)
Al34 C36 1.958(3)
Al34 C35 1.962(3)
Al34 C37 2.165(3)
C35 H122 0.88(3)
C35 H123 0.97(3)
C35 H124 0.91(3)
C36 H125 0.87(4)
C36 H126 0.92(3)
C36 H127 0.97(3)
C37 H128 0.87(3)
C37 H129 0.88(4)
C37 H130 0.92(4)
C38 H131 1.01(3)
C38 H132 0.94(3)
C38 H133 0.86(3)
C39 H134 1.00(3)
C39 H135 0.95(5)
C39 H136 0.87(4)
Ti40 N71 1.7614(19)
Ti40 N49 2.0333(18)
Ti40 C70 2.159(3)
Ti40 P41 2.5690(7)
Ti40 P57 2.6508(7)
P41 C42 1.818(2)
P41 C58 1.852(2)
P41 C61 1.853(2)
C42 C48 1.401(3)
C42 C43 1.401(3)
C43 C44 1.381(3)
C43 H137 0.90(2)
C44 C46 1.386(3)
C44 C45 1.511(4)
C45 H138 0.87(4)
C45 H140 0.88(5)
C45 H195 0.89(4)
C46 C47 1.381(3)
C46 H141 0.87(3)
C47 C48 1.399(3)
C47 H142 0.96(2)
C48 N49 1.424(3)
N49 C50 1.407(3)
C50 C51 1.399(3)
C50 C56 1.407(3)
C51 C52 1.380(3)
C51 H143 0.90(2)
C52 C53 1.394(3)
C52 H144 0.91(2)
C53 C55 1.383(3)
C53 C54 1.510(4)
C54 H145 0.84(5)
C54 H146 0.89(4)
C54 H147 0.98(4)
C55 C56 1.401(3)
C55 H148 0.94(2)
C56 P57 1.818(2)
P57 C67 1.854(2)
P57 C64 1.865(2)
C58 C59 1.517(4)
C58 C60 1.528(3)
C58 H149 1.00(2)
C59 H150 0.98(3)
C59 H151 0.97(2)
C59 H152 0.96(2)
C60 H153 1.00(3)
C60 H154 0.95(3)
C60 H155 0.95(3)
C61 C62 1.515(3)
C61 C63 1.525(3)
C61 H156 0.93(2)
C62 H157 0.94(3)
C62 H158 1.01(3)
C62 H159 0.95(3)
C63 H160 0.97(3)
C63 H161 1.02(3)
C63 H162 1.01(3)
C64 C65 1.524(4)
C64 C66 1.524(4)
C64 H163 1.04(2)
C65 H164 1.03(3)
C65 H165 0.93(3)
C65 H166 0.93(3)
C66 H167 0.96(3)
C66 H168 1.00(3)
C66 H169 0.89(3)
C67 C68 1.520(4)
C67 C69 1.521(4)
C67 H65 0.94(2)
C68 H171 0.89(3)
C68 H172 0.96(3)
C68 H173 0.96(3)
C69 H174 0.96(3)
C69 H175 1.00(3)
C69 H176 0.92(3)
C70 H177 0.68(3)
C70 H178 0.72(3)
C70 H179 0.67(3)
N71 Al73 1.885(2)
N71 Al72 1.886(2)
Al72 C78 1.964(3)
Al72 C77 1.967(3)
Al72 C76 2.178(4)
Al72 Al73 2.7109(11)
Al73 C74 1.954(3)
Al73 C75 1.959(3)
Al73 C76 2.163(4)
C74 H180 0.96(5)
C74 H181 0.93(5)
C74 H182 0.87(4)
C75 H183 0.97(4)
C75 H184 1.00(3)
C75 H185 0.91(3)
C76 H186 0.78(4)
C76 H187 1.02(4)
C76 H188 0.87(4)
C77 H189 0.91(3)
C77 H190 1.00(3)
C77 H191 1.00(3)
C78 H192 1.00(3)
C78 H193 0.98(3)
C78 H194 0.97(3)

loop_
_geom_torsion_atom_site_label_1
_geom_torsion_atom_site_label_2
_geom_torsion_atom_site_label_3
_geom_torsion_atom_site_label_4
_geom_torsion
N32 Ti1 P2 C3 -71.77(10)
N10 Ti1 P2 C3 39.41(9)
C31 Ti1 P2 C3 -179.63(11)
P18 Ti1 P2 C3 79.19(8)
N32 Ti1 P2 C19 43.93(13)
N10 Ti1 P2 C19 155.10(13)
C31 Ti1 P2 C19 -63.94(14)
P18 Ti1 P2 C19 -165.12(11)
N32 Ti1 P2 C22 -176.25(12)
N10 Ti1 P2 C22 -65.08(11)
C31 Ti1 P2 C22 75.89(13)
P18 Ti1 P2 C22 -25.30(11)
C19 P2 C3 C4 12.0(2)
C22 P2 C3 C4 -101.8(2)
Ti1 P2 C3 C4 145.2(2)
C19 P2 C3 C9 -164.84(17)
C22 P2 C3 C9 81.38(18)
Ti1 P2 C3 C9 -31.60(16)
C9 C3 C4 C5 0.0(4)
P2 C3 C4 C5 -176.64(19)
C3 C4 C5 C7 -0.6(4)
C3 C4 C5 C6 177.6(3)
C4 C5 C7 C8 0.0(4)
C6 C5 C7 C8 -178.2(3)
C5 C7 C8 C9 1.3(4)
C7 C8 C9 C3 -1.8(4)
C7 C8 C9 N10 175.5(2)
C4 C3 C9 C8 1.2(3)
P2 C3 C9 C8 178.35(18)
C4 C3 C9 N10 -176.3(2)
P2 C3 C9 N10 0.9(3)
C8 C9 N10 C11 55.8(3)
C3 C9 N10 C11 -126.8(2)
C8 C9 N10 Ti1 -132.3(2)
C3 C9 N10 Ti1 45.1(2)
N32 Ti1 N10 C11 -141.55(17)
C31 Ti1 N10 C11 40.5(3)
P2 Ti1 N10 C11 121.41(18)
P18 Ti1 N10 C11 -32.08(16)
N32 Ti1 N10 C9 47.31(17)
C31 Ti1 N10 C9 -130.64(18)
P2 Ti1 N10 C9 -49.72(14)
P18 Ti1 N10 C9 156.78(16)
C9 N10 C11 C12 19.2(3)
Ti1 N10 C11 C12 -151.63(18)
C9 N10 C11 C17 -162.6(2)
Ti1 N10 C11 C17 26.6(3)
N10 C11 C12 C13 177.4(2)
C17 C11 C12 C13 -0.9(3)
C11 C12 C13 C14 -0.5(4)
C12 C13 C14 C16 1.7(4)
C12 C13 C14 C15 -177.6(2)
C13 C14 C16 C17 -1.5(3)
C15 C14 C16 C17 177.7(2)
C14 C16 C17 C11 0.2(3)
C14 C16 C17 P18 176.60(18)
C12 C11 C17 C16 1.0(3)
N10 C11 C17 C16 -177.3(2)
C12 C11 C17 P18 -175.80(17)
N10 C11 C17 P18 5.9(3)
C16 C17 P18 C25 30.5(2)
C11 C17 P18 C25 -152.92(17)
C16 C17 P18 C28 -78.2(2)
C11 C17 P18 C28 98.43(18)
C16 C17 P18 Ti1 160.22(19)
C11 C17 P18 Ti1 -23.16(17)
N32 Ti1 P18 C17 134.01(10)
N10 Ti1 P18 C17 24.95(9)
C31 Ti1 P18 C17 -117.88(11)
P2 Ti1 P18 C17 -14.78(8)
N32 Ti1 P18 C25 -112.45(12)
N10 Ti1 P18 C25 138.49(12)
C31 Ti1 P18 C25 -4.34(13)
P2 Ti1 P18 C25 98.75(11)
N32 Ti1 P18 C28 24.99(12)
N10 Ti1 P18 C28 -84.07(11)
C31 Ti1 P18 C28 133.10(13)
P2 Ti1 P18 C28 -123.81(10)
C3 P2 C19 C20 60.6(2)
C22 P2 C19 C20 170.9(2)
Ti1 P2 C19 C20 -48.1(2)
C3 P2 C19 C21 -177.7(2)
C22 P2 C19 C21 -67.4(2)
Ti1 P2 C19 C21 73.7(2)
C3 P2 C22 C23 -155.9(2)
C19 P2 C22 C23 90.1(2)
Ti1 P2 C22 C23 -58.5(2)
C3 P2 C22 C24 75.0(2)
C19 P2 C22 C24 -39.0(3)
Ti1 P2 C22 C24 172.4(2)
C17 P18 C25 C26 58.4(2)
C28 P18 C25 C26 166.83(19)
Ti1 P18 C25 C26 -50.8(2)
C17 P18 C25 C27 -177.60(19)
C28 P18 C25 C27 -69.2(2)
Ti1 P18 C25 C27 73.2(2)
C17 P18 C28 C29 -33.7(2)
C25 P18 C28 C29 -143.2(2)
Ti1 P18 C28 C29 71.1(2)
C17 P18 C28 C30 -157.80(19)
C25 P18 C28 C30 92.6(2)
Ti1 P18 C28 C30 -53.1(2)
N10 Ti1 N32 Al33 -1.7(2)
C31 Ti1 N32 Al33 177.00(18)
P2 Ti1 N32 Al33 75.68(18)
P18 Ti1 N32 Al33 -83.49(18)
N10 Ti1 N32 Al34 167.66(10)
C31 Ti1 N32 Al34 -13.69(15)
P2 Ti1 N32 Al34 -115.01(11)
P18 Ti1 N32 Al34 85.82(12)
Ti1 N32 Al33 C39 48.7(3)
Al34 N32 Al33 C39 -122.64(16)
Ti1 N32 Al33 C38 -89.9(2)
Al34 N32 Al33 C38 98.85(14)
Ti1 N32 Al33 C37 159.2(2)
Al34 N32 Al33 C37 -12.08(12)
Ti1 N32 Al33 Al34 171.3(2)
Ti1 N32 Al34 C36 -53.30(19)
Al33 N32 Al34 C36 120.39(14)
Ti1 N32 Al34 C35 86.27(18)
Al33 N32 Al34 C35 -100.04(15)
Ti1 N32 Al34 C37 -161.64(14)
Al33 N32 Al34 C37 12.05(12)
Ti1 N32 Al34 Al33 -173.69(17)
C39 Al33 Al34 N32 87.42(18)
C38 Al33 Al34 N32 -104.10(14)
C37 Al33 Al34 N32 164.60(15)
N32 Al33 Al34 C36 -92.31(16)
C39 Al33 Al34 C36 -4.9(2)
C38 Al33 Al34 C36 163.59(18)
C37 Al33 Al34 C36 72.29(19)
N32 Al33 Al34 C35 101.43(15)
C39 Al33 Al34 C35 -171.2(2)
C38 Al33 Al34 C35 -2.67(17)
C37 Al33 Al34 C35 -93.97(18)
N32 Al33 Al34 C37 -164.60(15)
C39 Al33 Al34 C37 -77.2(2)
C38 Al33 Al34 C37 91.30(17)
N32 Al33 C37 Al34 10.85(11)
C39 Al33 C37 Al34 129.83(13)
C38 Al33 C37 Al34 -109.05(13)
N32 Al34 C37 Al33 -10.78(11)
C36 Al34 C37 Al33 -132.58(13)
C35 Al34 C37 Al33 107.18(14)
N71 Ti40 P41 C42 -76.23(10)
N49 Ti40 P41 C42 33.55(9)
C70 Ti40 P41 C42 172.89(11)
P57 Ti40 P41 C42 70.41(8)
N71 Ti40 P41 C58 38.56(12)
N49 Ti40 P41 C58 148.34(11)
C70 Ti40 P41 C58 -72.32(13)
P57 Ti40 P41 C58 -174.80(10)
N71 Ti40 P41 C61 173.65(11)
N49 Ti40 P41 C61 -76.57(11)
C70 Ti40 P41 C61 62.77(13)
P57 Ti40 P41 C61 -39.71(10)
C58 P41 C42 C48 -154.64(17)
C61 P41 C42 C48 94.50(18)
Ti40 P41 C42 C48 -26.07(17)
C58 P41 C42 C43 21.7(2)
C61 P41 C42 C43 -89.2(2)
Ti40 P41 C42 C43 150.2(2)
C48 C42 C43 C44 1.2(4)
P41 C42 C43 C44 -174.94(19)
C42 C43 C44 C46 -0.4(4)
C42 C43 C44 C45 178.1(3)
C43 C44 C46 C47 -0.7(4)
C45 C44 C46 C47 -179.2(3)
C44 C46 C47 C48 1.0(4)
C46 C47 C48 C42 -0.2(3)
C46 C47 C48 N49 176.8(2)
C43 C42 C48 C47 -0.9(3)
P41 C42 C48 C47 175.66(17)
C43 C42 C48 N49 -178.0(2)
P41 C42 C48 N49 -1.4(3)
C47 C48 N49 C50 49.5(3)
C42 C48 N49 C50 -133.5(2)
C47 C48 N49 Ti40 -136.36(19)
C42 C48 N49 Ti40 40.6(2)
N71 Ti40 N49 C50 -135.67(17)
C70 Ti40 N49 C50 49.5(2)
P41 Ti40 N49 C50 130.13(18)
P57 Ti40 N49 C50 -28.83(16)
N71 Ti40 N49 C48 50.73(17)
C70 Ti40 N49 C48 -124.11(18)
P41 Ti40 N49 C48 -43.47(14)
P57 Ti40 N49 C48 157.57(15)
C48 N49 C50 C51 21.7(3)
Ti40 N49 C50 C51 -151.69(18)
C48 N49 C50 C56 -161.1(2)
Ti40 N49 C50 C56 25.5(3)
N49 C50 C51 C52 177.7(2)
C56 C50 C51 C52 0.5(3)
C50 C51 C52 C53 -0.5(4)
C51 C52 C53 C55 0.1(4)
C51 C52 C53 C54 -179.8(2)
C52 C53 C55 C56 0.2(3)
C54 C53 C55 C56 -179.9(2)
C53 C55 C56 C50 -0.2(3)
C53 C55 C56 P57 179.52(18)
C51 C50 C56 C55 -0.2(3)
N49 C50 C56 C55 -177.5(2)
C51 C50 C56 P57 -179.92(17)
N49 C50 C56 P57 2.8(3)
C55 C56 P57 C67 33.0(2)
C50 C56 P57 C67 -147.32(17)
C55 C56 P57 C64 -79.7(2)
C50 C56 P57 C64 99.98(18)
C55 C56 P57 Ti40 161.42(19)
C50 C56 P57 Ti40 -18.87(17)
N71 Ti40 P57 C56 128.99(10)
N49 Ti40 P57 C56 21.62(9)
C70 Ti40 P57 C56 -118.11(12)
P41 Ti40 P57 C56 -15.47(9)
N71 Ti40 P57 C67 -118.56(13)
N49 Ti40 P57 C67 134.06(12)
C70 Ti40 P57 C67 -5.67(14)
P41 Ti40 P57 C67 96.97(11)
N71 Ti40 P57 C64 21.63(12)
N49 Ti40 P57 C64 -85.74(11)
C70 Ti40 P57 C64 134.53(13)
P41 Ti40 P57 C64 -122.83(10)
C42 P41 C58 C59 54.6(2)
C61 P41 C58 C59 167.27(18)
Ti40 P41 C58 C59 -52.5(2)
C42 P41 C58 C60 177.01(17)
C61 P41 C58 C60 -70.3(2)
Ti40 P41 C58 C60 70.0(2)
C42 P41 C61 C62 -75.8(2)
C58 P41 C61 C62 170.00(19)
Ti40 P41 C61 C62 26.4(2)
C42 P41 C61 C63 50.4(2)
C58 P41 C61 C63 -63.8(2)
Ti40 P41 C61 C63 152.58(16)
C56 P57 C64 C65 64.9(2)
C67 P57 C64 C65 -45.4(2)
Ti40 P57 C64 C65 168.11(18)
C56 P57 C64 C66 -165.74(19)
C67 P57 C64 C66 84.0(2)
Ti40 P57 C64 C66 -62.5(2)
C56 P57 C67 C68 -175.9(2)
C64 P57 C67 C68 -66.9(2)
Ti40 P57 C67 C68 76.0(2)
C56 P57 C67 C69 60.1(2)
C64 P57 C67 C69 169.04(19)
Ti40 P57 C67 C69 -48.0(2)
N49 Ti40 N71 Al73 166.66(11)
C70 Ti40 N71 Al73 -16.96(17)
P41 Ti40 N71 Al73 -114.69(12)
P57 Ti40 N71 Al73 85.19(13)
N49 Ti40 N71 Al72 9.16(19)
C70 Ti40 N71 Al72 -174.46(16)
P41 Ti40 N71 Al72 87.81(16)
P57 Ti40 N71 Al72 -72.31(17)
Ti40 N71 Al72 C78 -95.3(2)
Al73 N71 Al72 C78 102.37(13)
Ti40 N71 Al72 C77 40.3(2)
Al73 N71 Al72 C77 -122.07(12)
Ti40 N71 Al72 C76 152.3(2)
Al73 N71 Al72 C76 -10.09(15)
Ti40 N71 Al72 Al73 162.4(2)
Ti40 N71 Al73 C74 -45.3(2)
Al72 N71 Al73 C74 119.87(16)
Ti40 N71 Al73 C75 90.27(18)
Al72 N71 Al73 C75 -104.56(14)
Ti40 N71 Al73 C76 -155.01(18)
Al72 N71 Al73 C76 10.17(15)
Ti40 N71 Al73 Al72 -165.17(18)
C78 Al72 Al73 N71 -101.85(14)
C77 Al72 Al73 N71 87.17(16)
C76 Al72 Al73 N71 167.0(2)
N71 Al72 Al73 C74 -89.73(19)
C78 Al72 Al73 C74 168.4(2)
C77 Al72 Al73 C74 -2.6(2)
C76 Al72 Al73 C74 77.3(2)
N71 Al72 Al73 C75 99.76(15)
C78 Al72 Al73 C75 -2.09(17)
C77 Al72 Al73 C75 -173.07(18)
C76 Al72 Al73 C75 -93.2(2)
N71 Al72 Al73 C76 -167.0(2)
C78 Al72 Al73 C76 91.1(2)
C77 Al72 Al73 C76 -79.9(2)
N71 Al73 C76 Al72 -9.01(14)
C74 Al73 C76 Al72 -128.65(15)
C75 Al73 C76 Al72 111.40(15)
N71 Al72 C76 Al73 9.00(13)
C78 Al72 C76 Al73 -111.48(14)
C77 Al72 C76 Al73 128.09(13)
